data_7048972
loop_
_publ_author_name
'Furan, Sinas'
'Hupf, Emanuel'
'Boidol, Julian'
'Br\"unig, Julian'
'Lork, Enno'
'Mebs, Stefan'
'Beckmann, Jens'

_publ_section_title
;
 Transition metal complexes of antimony centered ligands based upon
 acenaphthyl scaffolds. Coordination non-innocent or not?
;
_journal_issue 14
_journal_name_full 'Dalton transactions (Cambridge, England : 2003)'
_journal_page_first 4504
_journal_page_last 4513
_journal_paper_doi 10.1039/c9dt00088g
_journal_volume 48
_journal_year 2019
_chemical_formula_moiety 'C48 H36 Cl P2 Sb'
_chemical_formula_sum 'C48 H36 Cl P2 Sb'
_chemical_formula_weight 831.91
_space_group_crystal_system triclinic
_space_group_IT_number 2
_space_group_name_Hall '-P 1'
_space_group_name_H-M_alt 'P -1'
_symmetry_space_group_name_Hall '-P 1'
_symmetry_space_group_name_H-M 'P -1'
_atom_sites_solution_hydrogens geom
_audit_creation_date 2019-01-25
_audit_creation_method
;
Olex2 1.2
(compiled 2018.05.29 svn.r3508 for OlexSys, GUI svn.r5506)
;
_audit_update_record
;
2019-02-05 deposited with the CCDC.
2019-02-07 downloaded from the CCDC.
;
_cell_angle_alpha 95.6900(10)
_cell_angle_beta 99.5140(10)
_cell_angle_gamma 112.1320(10)
_cell_formula_units_Z 2
_cell_length_a 10.6045(3)
_cell_length_b 11.6778(3)
_cell_length_c 16.7101(4)
_cell_measurement_reflns_used 9449
_cell_measurement_temperature 100.0
_cell_measurement_theta_max 29.99
_cell_measurement_theta_min 2.47
_cell_volume 1860.75(9)
_computing_molecular_graphics 'Olex2 (Dolomanov et al., 2009)'
_computing_publication_material 'Olex2 (Dolomanov et al., 2009)'
_computing_structure_refinement 'XL (Sheldrick, 2008)'
_diffrn_ambient_temperature 100.0
_diffrn_detector 'Bruker PHOTON area detector'
_diffrn_detector_area_resol_mean 7.9
_diffrn_detector_type 'CMOS area detector'
_diffrn_measured_fraction_theta_full 0.999
_diffrn_measured_fraction_theta_max 0.998
_diffrn_measurement_device 'three-circle diffractometer'
_diffrn_measurement_device_type 'Bruker D8 Venture area detector'
_diffrn_measurement_method '\w and \f scans'
_diffrn_radiation_monochromator 'mirror optics'
_diffrn_radiation_probe x-ray
_diffrn_radiation_type MoK\a
_diffrn_radiation_wavelength 0.71073
_diffrn_reflns_av_R_equivalents 0.0431
_diffrn_reflns_av_unetI/netI 0.0216
_diffrn_reflns_Laue_measured_fraction_full 0.999
_diffrn_reflns_Laue_measured_fraction_max 0.998
_diffrn_reflns_limit_h_max 14
_diffrn_reflns_limit_h_min -14
_diffrn_reflns_limit_k_max 16
_diffrn_reflns_limit_k_min -16
_diffrn_reflns_limit_l_max 23
_diffrn_reflns_limit_l_min -23
_diffrn_reflns_number 132960
_diffrn_reflns_point_group_measured_fraction_full 0.999
_diffrn_reflns_point_group_measured_fraction_max 0.998
_diffrn_reflns_theta_full 25.242
_diffrn_reflns_theta_max 30.057
_diffrn_reflns_theta_min 2.218
_diffrn_source 'microfocus sealed X-ray tube'
_diffrn_source_type 'Incoatec I\ms'
_diffrn_standards_number 0
_exptl_absorpt_coefficient_mu 0.934
_exptl_absorpt_correction_T_max 0.7460
_exptl_absorpt_correction_T_min 0.6819
_exptl_absorpt_correction_type multi-scan
_exptl_absorpt_process_details
'SADABS-2014/5 (Bruker,2014/5) was used for absorption correction. wR2(int) was 0.0639 before and 0.0503 after correction. The Ratio of minimum to maximum transmission is 0.9141. The \l/2 correction factor is 0.00150.'
_exptl_crystal_colour colourless
_exptl_crystal_colour_primary colourless
_exptl_crystal_density_diffrn 1.485
_exptl_crystal_description block
_exptl_crystal_F_000 844
_exptl_crystal_size_max 0.09
_exptl_crystal_size_mid 0.04
_exptl_crystal_size_min 0.03
_refine_diff_density_max 2.973
_refine_diff_density_min -0.485
_refine_diff_density_rms 0.124
_refine_ls_extinction_method none
_refine_ls_goodness_of_fit_ref 1.074
_refine_ls_hydrogen_treatment constr
_refine_ls_matrix_type full
_refine_ls_number_parameters 469
_refine_ls_number_reflns 10883
_refine_ls_number_restraints 0
_refine_ls_restrained_S_all 1.074
_refine_ls_R_factor_all 0.0432
_refine_ls_R_factor_gt 0.0357
_refine_ls_shift/su_max 0.003
_refine_ls_shift/su_mean 0.000
_refine_ls_structure_factor_coef Fsqd
_refine_ls_weighting_details 'w=1/[\s^2^(Fo^2^)+(0.0462P)^2^+3.9502P] where P=(Fo^2^+2Fc^2^)/3'
_refine_ls_weighting_scheme calc
_refine_ls_wR_factor_gt 0.0919
_refine_ls_wR_factor_ref 0.0957
_reflns_Friedel_coverage 0.000
_reflns_number_gt 9710
_reflns_number_total 10883
_reflns_threshold_expression 'I > 2\s(I)'
_cod_data_source_file c9dt00088g2.cif
_cod_data_source_block boidolj150427_0m
_cod_depositor_comments 'Adding full bibliography for 7048972--7048977.cif.'
_cod_database_code 7048972
_shelx_shelxl_version_number 2018/3
_shelx_space_group_comment
;
The symmetry employed for this shelxl refinement is uniquely defined
by the following loop, which should always be used as a source of
symmetry information in preference to the above space-group names.
They are only intended as comments.
;
_olex2_refinement_description
;
1. Fixed Uiso
 At 1.2 times of:
  All C(H) groups, All C(H,H) groups
2.a Secondary CH2 refined with riding coordinates:
 C3(H3A,H3B), C4(H4A,H4B), C2(H2A,H2B), C1(H1A,H1B)
2.b Aromatic/amide H refined with riding coordinates:
 C31(H31), C65(H65), C61(H61), C62(H62), C42(H42), C41(H41), C33(H33),
 C55(H55), C46(H46), C11(H11), C47(H47), C32(H32), C21(H21), C35(H35), C24(H24),
  C25(H25), C51(H51), C16(H16), C12(H12), C34(H34), C17(H17), C22(H22),
 C23(H23), C63(H63), C64(H64), C54(H54), C52(H52), C53(H53)
;
_olex2_submission_special_instructions 'No special instructions were received'

loop_
_space_group_symop_operation_xyz
'x, y, z'
'-x, -y, -z'

loop_
_atom_site_label
_atom_site_type_symbol
_atom_site_fract_x
_atom_site_fract_y
_atom_site_fract_z
_atom_site_U_iso_or_equiv
_atom_site_adp_type
_atom_site_occupancy
_atom_site_site_symmetry_order
_atom_site_calc_flag
_atom_site_refinement_flags_posn
Sb1 Sb 0.77880(2) 0.80627(2) 0.68823(2) 0.01168(5) Uani 1 1 d .
Cl1 Cl 0.69311(5) 0.98815(4) 0.71417(3) 0.00980(9) Uani 1 1 d .
P2 P 0.63688(6) 0.59427(6) 0.79674(4) 0.01386(11) Uani 1 1 d .
P1 P 0.92031(6) 0.65591(5) 0.65581(4) 0.01292(11) Uani 1 1 d .
C31 C 0.8662(3) 0.5862(2) 0.48284(15) 0.0175(4) Uani 1 1 d .
H31 H 0.959201 0.637177 0.485774 0.021 Uiso 1 1 calc R
C65 C 0.4069(3) 0.3753(2) 0.79981(16) 0.0184(5) Uani 1 1 d .
H65 H 0.360035 0.427734 0.805906 0.022 Uiso 1 1 calc R
C49 C 0.9054(2) 0.7739(2) 0.87144(13) 0.0122(4) Uani 1 1 d .
C40 C 0.9072(2) 0.8564(2) 0.81287(14) 0.0126(4) Uani 1 1 d .
C19 C 1.0622(2) 0.8915(2) 0.62620(14) 0.0133(4) Uani 1 1 d .
C3 C 1.2185(3) 0.9661(2) 1.04165(15) 0.0192(5) Uani 1 1 d .
H3A H 1.215081 1.030480 1.081575 0.023 Uiso 1 1 calc R
H3B H 1.313597 0.990497 1.034652 0.023 Uiso 1 1 calc R
C48 C 0.8045(2) 0.6492(2) 0.87007(14) 0.0141(4) Uani 1 1 d .
C18 C 1.0743(2) 0.7761(2) 0.63776(15) 0.0156(4) Uani 1 1 d .
C61 C 0.6159(3) 0.3459(2) 0.78837(16) 0.0204(5) Uani 1 1 d .
H61 H 0.709517 0.378506 0.785850 0.025 Uiso 1 1 calc R
C20 C 0.9741(2) 0.5483(2) 0.70886(15) 0.0151(4) Uani 1 1 d .
C30 C 0.8175(2) 0.5672(2) 0.55495(14) 0.0147(4) Uani 1 1 d .
C50 C 0.5466(2) 0.6670(2) 0.85637(15) 0.0170(4) Uani 1 1 d .
C62 C 0.5440(3) 0.2165(3) 0.78099(17) 0.0239(5) Uani 1 1 d .
H62 H 0.590311 0.163569 0.775039 0.029 Uiso 1 1 calc R
C60 C 0.5492(2) 0.4272(2) 0.79951(14) 0.0156(4) Uani 1 1 d .
C14 C 1.1746(3) 0.9797(2) 0.60070(14) 0.0163(4) Uani 1 1 d .
C43 C 1.1195(2) 0.9469(2) 0.95999(14) 0.0158(4) Uani 1 1 d .
C42 C 1.1144(3) 1.0265(2) 0.90604(15) 0.0185(5) Uani 1 1 d .
H42 H 1.177903 1.109892 0.917405 0.022 Uiso 1 1 calc R
C41 C 1.0097(3) 0.9784(2) 0.83232(15) 0.0169(4) Uani 1 1 d .
H41 H 1.009405 1.031600 0.794480 0.020 Uiso 1 1 calc R
C13 C 1.1797(3) 1.0974(2) 0.58496(15) 0.0189(5) Uani 1 1 d .
C45 C 1.0389(2) 0.7536(2) 1.00388(14) 0.0159(4) Uani 1 1 d .
C33 C 0.6391(3) 0.4478(3) 0.40199(17) 0.0234(5) Uani 1 1 d .
H33 H 0.578928 0.409747 0.350882 0.028 Uiso 1 1 calc R
C44 C 1.0169(2) 0.8227(2) 0.94206(14) 0.0137(4) Uani 1 1 d .
C10 C 0.9499(2) 0.9256(2) 0.63768(14) 0.0143(4) Uani 1 1 d .
C55 C 0.4907(3) 0.7451(2) 0.82057(17) 0.0198(5) Uani 1 1 d .
H55 H 0.495347 0.755764 0.766546 0.024 Uiso 1 1 calc R
C4 C 1.1661(3) 0.8370(3) 1.06984(15) 0.0201(5) Uani 1 1 d .
H4A H 1.237170 0.803271 1.074141 0.024 Uiso 1 1 calc R
H4B H 1.141618 0.844566 1.122968 0.024 Uiso 1 1 calc R
C46 C 0.9481(3) 0.6315(2) 0.99642(15) 0.0192(5) Uani 1 1 d .
H46 H 0.963834 0.581862 1.033844 0.023 Uiso 1 1 calc R
C11 C 0.9548(3) 1.0397(2) 0.61822(15) 0.0178(5) Uani 1 1 d .
H11 H 0.879390 1.060479 0.622304 0.021 Uiso 1 1 calc R
C47 C 0.8294(3) 0.5824(2) 0.93032(15) 0.0178(5) Uani 1 1 d .
H47 H 0.764803 0.500911 0.927211 0.021 Uiso 1 1 calc R
C32 C 0.7762(3) 0.5290(2) 0.40648(16) 0.0223(5) Uani 1 1 d .
H32 H 0.807865 0.545084 0.358395 0.027 Uiso 1 1 calc R
C21 C 1.0792(3) 0.5968(2) 0.78084(16) 0.0192(5) Uani 1 1 d .
H21 H 1.120896 0.682982 0.800032 0.023 Uiso 1 1 calc R
C35 C 0.6793(3) 0.4852(2) 0.55006(16) 0.0201(5) Uani 1 1 d .
H35 H 0.645910 0.471938 0.597889 0.024 Uiso 1 1 calc R
C24 C 0.9502(3) 0.3385(2) 0.72640(17) 0.0212(5) Uani 1 1 d .
H24 H 0.905939 0.252003 0.708863 0.025 Uiso 1 1 calc R
C15 C 1.2944(3) 0.9604(2) 0.58925(16) 0.0208(5) Uani 1 1 d .
C25 C 0.9099(3) 0.4186(2) 0.68180(16) 0.0184(5) Uani 1 1 d .
H25 H 0.840101 0.385469 0.633929 0.022 Uiso 1 1 calc R
C51 C 0.5382(3) 0.6518(3) 0.93786(16) 0.0224(5) Uani 1 1 d .
H51 H 0.575206 0.600019 0.962617 0.027 Uiso 1 1 calc R
C16 C 1.3061(3) 0.8517(3) 0.60451(19) 0.0250(5) Uani 1 1 d .
H16 H 1.385902 0.838487 0.599551 0.030 Uiso 1 1 calc R
C12 C 1.0690(3) 1.1264(2) 0.59239(16) 0.0210(5) Uani 1 1 d .
H12 H 1.068161 1.202327 0.580668 0.025 Uiso 1 1 calc R
C34 C 0.5919(3) 0.4236(3) 0.47339(17) 0.0238(5) Uani 1 1 d .
H34 H 0.501487 0.365944 0.470221 0.029 Uiso 1 1 calc R
C2 C 1.3896(3) 1.0745(3) 0.56006(18) 0.0261(6) Uani 1 1 d .
H2A H 1.397834 1.052055 0.504277 0.031 Uiso 1 1 calc R
H2B H 1.481990 1.110262 0.595936 0.031 Uiso 1 1 calc R
C17 C 1.1936(3) 0.7593(2) 0.62809(18) 0.0227(5) Uani 1 1 d .
H17 H 1.200345 0.684421 0.637441 0.027 Uiso 1 1 calc R
C22 C 1.1215(3) 0.5169(3) 0.82383(17) 0.0222(5) Uani 1 1 d .
H22 H 1.193448 0.549608 0.870682 0.027 Uiso 1 1 calc R
C23 C 1.0558(3) 0.3876(3) 0.79652(17) 0.0222(5) Uani 1 1 d .
H23 H 1.083163 0.334018 0.825719 0.027 Uiso 1 1 calc R
C63 C 0.4028(3) 0.1664(2) 0.78252(16) 0.0241(5) Uani 1 1 d .
H63 H 0.354478 0.080162 0.777857 0.029 Uiso 1 1 calc R
C1 C 1.3186(3) 1.1689(2) 0.56358(17) 0.0239(5) Uani 1 1 d .
H1A H 1.375027 1.242522 0.605425 0.029 Uiso 1 1 calc R
H1B H 1.304759 1.195309 0.510761 0.029 Uiso 1 1 calc R
C64 C 0.3350(3) 0.2461(2) 0.79106(17) 0.0227(5) Uani 1 1 d .
H64 H 0.240237 0.212857 0.790942 0.027 Uiso 1 1 calc R
C54 C 0.4279(3) 0.8075(3) 0.8648(2) 0.0277(6) Uani 1 1 d .
H54 H 0.391745 0.860183 0.840624 0.033 Uiso 1 1 calc R
C52 C 0.4752(3) 0.7135(3) 0.98169(18) 0.0282(6) Uani 1 1 d .
H52 H 0.470010 0.703163 1.035701 0.034 Uiso 1 1 calc R
C53 C 0.4197(3) 0.7908(3) 0.9447(2) 0.0318(7) Uani 1 1 d .
H53 H 0.376747 0.831542 0.974064 0.038 Uiso 1 1 calc R

loop_
_atom_site_aniso_label
_atom_site_aniso_U_11
_atom_site_aniso_U_22
_atom_site_aniso_U_33
_atom_site_aniso_U_23
_atom_site_aniso_U_13
_atom_site_aniso_U_12
Sb1 0.01088(7) 0.01086(7) 0.01082(7) 0.00230(5) 0.00099(5) 0.00211(5)
Cl1 0.0115(2) 0.0063(2) 0.0144(2) 0.00159(16) 0.00529(17) 0.00563(17)
P2 0.0114(3) 0.0135(3) 0.0132(3) 0.0016(2) 0.0019(2) 0.0017(2)
P1 0.0114(2) 0.0099(2) 0.0153(3) 0.0018(2) 0.0021(2) 0.0024(2)
C31 0.0206(11) 0.0129(10) 0.0198(11) 0.0042(9) 0.0062(9) 0.0067(9)
C65 0.0153(11) 0.0166(11) 0.0212(12) 0.0033(9) 0.0035(9) 0.0044(9)
C49 0.0111(9) 0.0129(10) 0.0115(9) 0.0004(8) 0.0028(7) 0.0038(8)
C40 0.0112(9) 0.0133(10) 0.0116(10) 0.0012(8) 0.0025(7) 0.0032(8)
C19 0.0135(10) 0.0118(10) 0.0110(9) 0.0008(8) 0.0014(8) 0.0019(8)
C3 0.0145(11) 0.0226(12) 0.0145(11) -0.0019(9) -0.0010(8) 0.0038(9)
C48 0.0132(10) 0.0135(10) 0.0126(10) 0.0004(8) 0.0019(8) 0.0030(8)
C18 0.0134(10) 0.0127(10) 0.0187(11) 0.0028(8) 0.0039(8) 0.0030(8)
C61 0.0189(11) 0.0213(12) 0.0183(11) -0.0008(9) 0.0027(9) 0.0067(10)
C20 0.0138(10) 0.0144(10) 0.0181(11) 0.0048(8) 0.0053(8) 0.0057(8)
C30 0.0156(10) 0.0130(10) 0.0155(10) 0.0010(8) 0.0017(8) 0.0067(8)
C50 0.0123(10) 0.0135(10) 0.0193(11) -0.0013(8) 0.0024(8) 0.0001(8)
C62 0.0309(14) 0.0201(12) 0.0200(12) -0.0026(10) 0.0004(10) 0.0132(11)
C60 0.0150(10) 0.0146(10) 0.0137(10) 0.0017(8) 0.0029(8) 0.0024(8)
C14 0.0160(10) 0.0150(10) 0.0126(10) 0.0013(8) 0.0024(8) 0.0009(8)
C43 0.0124(10) 0.0177(11) 0.0126(10) -0.0019(8) 0.0017(8) 0.0026(8)
C42 0.0168(11) 0.0148(10) 0.0161(11) -0.0008(8) 0.0026(9) -0.0010(9)
C41 0.0163(11) 0.0142(10) 0.0155(10) 0.0034(8) 0.0026(8) 0.0012(9)
C13 0.0214(12) 0.0140(10) 0.0142(10) 0.0035(8) 0.0040(9) -0.0009(9)
C45 0.0160(10) 0.0205(11) 0.0112(10) 0.0017(8) 0.0015(8) 0.0082(9)
C33 0.0261(13) 0.0226(12) 0.0189(12) -0.0050(10) -0.0026(10) 0.0120(11)
C44 0.0116(10) 0.0161(10) 0.0116(10) 0.0007(8) 0.0025(8) 0.0040(8)
C10 0.0154(10) 0.0125(10) 0.0121(10) 0.0026(8) 0.0022(8) 0.0027(8)
C55 0.0146(11) 0.0154(11) 0.0246(12) 0.0013(9) 0.0022(9) 0.0021(9)
C4 0.0174(11) 0.0268(13) 0.0122(10) 0.0023(9) -0.0007(8) 0.0065(10)
C46 0.0226(12) 0.0211(12) 0.0142(10) 0.0057(9) 0.0014(9) 0.0095(10)
C11 0.0230(12) 0.0150(10) 0.0162(11) 0.0062(9) 0.0054(9) 0.0072(9)
C47 0.0191(11) 0.0148(10) 0.0162(11) 0.0033(8) 0.0025(9) 0.0034(9)
C32 0.0320(14) 0.0193(12) 0.0170(11) 0.0035(9) 0.0065(10) 0.0113(11)
C21 0.0164(11) 0.0161(11) 0.0220(12) 0.0037(9) 0.0015(9) 0.0043(9)
C35 0.0151(11) 0.0227(12) 0.0187(11) -0.0002(9) 0.0036(9) 0.0044(9)
C24 0.0248(12) 0.0142(11) 0.0272(13) 0.0065(9) 0.0105(10) 0.0080(10)
C15 0.0149(11) 0.0200(12) 0.0210(12) 0.0011(9) 0.0060(9) -0.0005(9)
C25 0.0188(11) 0.0145(11) 0.0197(11) 0.0025(9) 0.0042(9) 0.0044(9)
C51 0.0195(12) 0.0241(12) 0.0186(12) 0.0011(10) 0.0039(9) 0.0041(10)
C16 0.0145(11) 0.0231(13) 0.0358(15) 0.0036(11) 0.0088(10) 0.0047(10)
C12 0.0274(13) 0.0139(11) 0.0192(12) 0.0081(9) 0.0053(10) 0.0044(10)
C34 0.0156(11) 0.0230(12) 0.0251(13) -0.0049(10) -0.0006(10) 0.0035(10)
C2 0.0195(12) 0.0242(13) 0.0276(14) 0.0051(11) 0.0103(10) -0.0012(10)
C17 0.0170(11) 0.0178(11) 0.0342(14) 0.0053(10) 0.0077(10) 0.0068(9)
C22 0.0200(12) 0.0241(13) 0.0225(12) 0.0074(10) 0.0020(10) 0.0091(10)
C23 0.0248(13) 0.0227(12) 0.0265(13) 0.0128(10) 0.0105(10) 0.0136(10)
C63 0.0311(14) 0.0137(11) 0.0193(12) 0.0014(9) -0.0007(10) 0.0029(10)
C1 0.0230(12) 0.0201(12) 0.0203(12) 0.0070(10) 0.0064(10) -0.0019(10)
C64 0.0191(12) 0.0196(12) 0.0227(12) 0.0037(10) 0.0029(10) 0.0009(10)
C54 0.0183(12) 0.0163(12) 0.0446(17) -0.0005(11) 0.0060(11) 0.0044(10)
C52 0.0238(13) 0.0304(14) 0.0219(13) -0.0050(11) 0.0074(10) 0.0029(11)
C53 0.0226(13) 0.0245(14) 0.0422(17) -0.0099(12) 0.0133(12) 0.0042(11)

loop_
_atom_type_symbol
_atom_type_description
_atom_type_scat_dispersion_real
_atom_type_scat_dispersion_imag
_atom_type_scat_source
C C 0.0033 0.0016 'International Tables Vol C Tables 4.2.6.8 and 6.1.1.4'
H H 0.0000 0.0000 'International Tables Vol C Tables 4.2.6.8 and 6.1.1.4'
Cl Cl 0.1484 0.1585 'International Tables Vol C Tables 4.2.6.8 and 6.1.1.4'
P P 0.1023 0.0942 'International Tables Vol C Tables 4.2.6.8 and 6.1.1.4'
Sb Sb -0.5866 1.5461 'International Tables Vol C Tables 4.2.6.8 and 6.1.1.4'

loop_
_geom_angle_atom_site_label_1
_geom_angle_atom_site_label_2
_geom_angle_atom_site_label_3
_geom_angle
Cl1 Sb1 P1 167.570(17)
C40 Sb1 Cl1 92.27(6)
C40 Sb1 P1 85.69(6)
C40 Sb1 C10 93.14(8)
C10 Sb1 Cl1 91.67(6)
C10 Sb1 P1 76.22(6)
C48 P2 C50 99.22(11)
C60 P2 C48 105.76(11)
C60 P2 C50 103.38(11)
C18 P1 Sb1 97.81(8)
C18 P1 C20 107.82(11)
C18 P1 C30 106.10(11)
C20 P1 Sb1 135.56(8)
C20 P1 C30 106.03(11)
C30 P1 Sb1 100.65(8)
C32 C31 C30 120.2(2)
C64 C65 C60 120.5(2)
C40 C49 C48 129.4(2)
C44 C49 C40 115.8(2)
C44 C49 C48 114.8(2)
C49 C40 Sb1 126.73(16)
C41 C40 Sb1 114.52(16)
C41 C40 C49 118.4(2)
C14 C19 C18 115.4(2)
C14 C19 C10 117.7(2)
C10 C19 C18 126.9(2)
C43 C3 C4 104.82(19)
C49 C48 P2 117.77(17)
C47 C48 P2 122.10(18)
C47 C48 C49 119.6(2)
C19 C18 P1 115.08(17)
C17 C18 P1 124.55(19)
C17 C18 C19 120.1(2)
C62 C61 C60 120.9(2)
C21 C20 P1 118.75(18)
C25 C20 P1 121.90(19)
C25 C20 C21 119.3(2)
C31 C30 P1 122.83(18)
C31 C30 C35 119.5(2)
C35 C30 P1 117.42(18)
C55 C50 P2 118.61(19)
C55 C50 C51 118.8(2)
C51 C50 P2 122.5(2)
C63 C62 C61 120.0(2)
C65 C60 P2 120.02(19)
C61 C60 P2 120.86(19)
C61 C60 C65 118.4(2)
C13 C14 C19 123.4(2)
C13 C14 C15 112.7(2)
C15 C14 C19 123.9(2)
C42 C43 C3 131.7(2)
C42 C43 C44 119.0(2)
C44 C43 C3 109.4(2)
C43 C42 C41 118.1(2)
C40 C41 C42 124.2(2)
C14 C13 C1 108.6(2)
C12 C13 C14 118.4(2)
C12 C13 C1 133.0(2)
C44 C45 C4 109.3(2)
C46 C45 C44 119.0(2)
C46 C45 C4 131.7(2)
C34 C33 C32 120.1(2)
C43 C44 C49 124.3(2)
C43 C44 C45 111.3(2)
C45 C44 C49 124.4(2)
C19 C10 Sb1 121.58(16)
C11 C10 Sb1 120.75(18)
C11 C10 C19 117.6(2)
C50 C55 C54 120.7(3)
C45 C4 C3 105.17(19)
C45 C46 C47 118.3(2)
C10 C11 C12 123.4(2)
C48 C47 C46 123.5(2)
C33 C32 C31 120.0(2)
C22 C21 C20 120.3(2)
C34 C35 C30 119.8(2)
C23 C24 C25 120.0(2)
C14 C15 C2 108.3(2)
C16 C15 C14 119.4(2)
C16 C15 C2 132.3(3)
C24 C25 C20 120.2(2)
C52 C51 C50 120.4(3)
C15 C16 C17 118.4(2)
C13 C12 C11 119.4(2)
C33 C34 C35 120.2(2)
C15 C2 C1 105.1(2)
C18 C17 C16 122.7(2)
C21 C22 C23 119.8(2)
C24 C23 C22 120.4(2)
C64 C63 C62 119.4(2)
C13 C1 C2 105.0(2)
C63 C64 C65 120.7(2)
C53 C54 C55 119.7(3)
C51 C52 C53 119.9(3)
C54 C53 C52 120.5(3)

loop_
_geom_bond_atom_site_label_1
_geom_bond_atom_site_label_2
_geom_bond_distance
Sb1 Cl1 2.6319(5)
Sb1 P1 2.7737(6)
Sb1 C40 2.181(2)
Sb1 C10 2.187(2)
P2 C48 1.827(2)
P2 C50 1.841(3)
P2 C60 1.827(2)
P1 C18 1.803(2)
P1 C20 1.812(2)
P1 C30 1.816(2)
C31 C30 1.393(3)
C31 C32 1.390(4)
C65 C60 1.400(3)
C65 C64 1.390(3)
C49 C40 1.437(3)
C49 C48 1.442(3)
C49 C44 1.419(3)
C40 C41 1.393(3)
C19 C18 1.429(3)
C19 C14 1.411(3)
C19 C10 1.426(3)
C3 C43 1.518(3)
C3 C4 1.549(4)
C48 C47 1.384(3)
C18 C17 1.383(3)
C61 C62 1.395(4)
C61 C60 1.396(4)
C20 C21 1.398(3)
C20 C25 1.396(3)
C30 C35 1.400(3)
C50 C55 1.393(4)
C50 C51 1.404(4)
C62 C63 1.393(4)
C14 C13 1.408(3)
C14 C15 1.410(4)
C43 C42 1.367(3)
C43 C44 1.412(3)
C42 C41 1.417(3)
C13 C12 1.359(4)
C13 C1 1.517(3)
C45 C44 1.414(3)
C45 C4 1.513(3)
C45 C46 1.367(4)
C33 C32 1.390(4)
C33 C34 1.383(4)
C10 C11 1.386(3)
C55 C54 1.394(4)
C46 C47 1.415(3)
C11 C12 1.419(3)
C21 C22 1.390(4)
C35 C34 1.393(4)
C24 C25 1.395(4)
C24 C23 1.380(4)
C15 C16 1.366(4)
C15 C2 1.520(4)
C51 C52 1.387(4)
C16 C17 1.418(4)
C2 C1 1.553(4)
C22 C23 1.392(4)
C63 C64 1.384(4)
C54 C53 1.381(5)
C52 C53 1.390(5)
